data_4518133
loop_
_publ_author_name
'Hubbell, Aran K.'
'Lamb, Jessica R.'
'Klimovica, Kristine'
'Mulzer, Michael'
'Shaffer, Timothy D.'
'MacMillan, Samantha N.'
'Coates, Geoffrey W.'

_publ_section_title
;
 Catalyst-Controlled Regioselective Carbonylation of Isobutylene Oxide to
 Pivalolactone
;
_journal_name_full 'ACS Catalysis'
_journal_page_first 12537
_journal_page_last 12543
_journal_paper_doi 10.1021/acscatal.0c03492
_journal_year 2020
_chemical_formula_moiety 'C54 H34 Al Cl N2 O2, 2(C H Cl3), C0.59 H0.59 Cl1.59, C0.41 H0.41 Cl1.41'
_chemical_formula_sum 'C57 H37 Al Cl10 N2 O2'
_chemical_formula_weight 1163.36
_space_group_crystal_system monoclinic
_space_group_IT_number 14
_space_group_name_Hall '-P 2ybc'
_space_group_name_H-M_alt 'P 1 21/c 1'
_atom_sites_solution_hydrogens geom
_atom_sites_solution_primary dual
_audit_creation_date 2017-06-19
_audit_creation_method
;
Olex2 1.2-ac3
(compiled 2016.08.26 svn.r3337 for Rigaku Oxford Diffraction, GUI svn.r5221)
;
_cell_angle_alpha 90
_cell_angle_beta 103.8410(10)
_cell_angle_gamma 90
_cell_formula_units_Z 4
_cell_length_a 12.23600(10)
_cell_length_b 21.43260(10)
_cell_length_c 20.17230(10)
_cell_measurement_reflns_used 35118
_cell_measurement_temperature 100.00(10)
_cell_measurement_theta_max 77.6170
_cell_measurement_theta_min 3.0370
_cell_volume 5136.56(6)
_computing_cell_refinement 'CrysAlisPro 1.171.39.27b (Rigaku OD, 2015)'
_computing_data_collection 'CrysAlisPro 1.171.39.27b (Rigaku OD, 2015)'
_computing_data_reduction 'CrysAlisPro 1.171.39.27b (Rigaku OD, 2015)'
_computing_molecular_graphics 'Olex2 (Dolomanov et al., 2009)'
_computing_publication_material 'Olex2 (Dolomanov et al., 2009)'
_computing_structure_refinement 'ShelXL (Sheldrick, 2015)'
_computing_structure_solution 'ShelXT (Sheldrick, 2015)'
_diffrn_ambient_environment N~2~
_diffrn_ambient_temperature 100.00(10)
_diffrn_detector 'CCD plate'
_diffrn_detector_type HyPix
_diffrn_measured_fraction_theta_full 0.999
_diffrn_measured_fraction_theta_max 0.999
_diffrn_measurement_details
;
List of Runs (angles in degrees, time in seconds):

  # Type    Start    End  Width  t~exp~   \w     \q     \k     \f   Frames
--------------------------------------------------------------------------
  1  \w    -22.00   3.00   0.50    1.00    --   48.05 -47.00  56.00   50
  2  \w     31.00  94.00   0.50    1.00    --   48.05-125.00  90.00  126
  3  \w     39.00  66.00   0.50    1.00    --   48.05-125.00  60.00   54
  4  \w     88.00 119.00   0.50    3.00    --  107.75 -47.00  56.00   62
  5  \w    101.00 160.00   0.50    3.00    --  107.75  30.00   0.00  118
  6  \w     93.00 123.00   0.50    3.00    --  107.75  77.00-120.00   60
  7  \w    148.00 174.00   0.50    3.00    --  107.75  47.00-154.00   52
  8  \w    144.00 177.00   0.50    3.00    --  107.75  77.00-120.00   66
  9  \w    112.00 177.00   0.50    3.00    --  107.75  45.00-180.00  130
 10  \w     99.00 147.00   0.50    3.00    --  107.75  30.00-150.00   96
 11  \w     86.00 163.00   0.50    3.00    --  107.75   0.00-180.00  154
 12  \w     89.00 116.00   0.50    3.00    --  107.75 -30.00-150.00   54
 13  \w     60.00  85.00   0.50    3.00    --  107.75 -30.00-150.00   50
 14  \w     77.00 118.00   0.50    3.00    --  107.75 -45.00 -60.00   82
 15  \w     57.00  85.00   0.50    3.00    --  107.75 -47.00  56.00   56
 16  \w     37.00 118.00   0.50    3.00    --  107.75 -61.00  60.00  162
 17  \w     47.00 120.00   0.50    3.00    --  107.75-125.00  30.00  146
 18  \w     37.00 103.00   0.50    3.00    --  107.75 -94.00 -60.00  132
 19  \w     38.00  79.00   0.50    3.00    --  107.75   0.00-180.00   82
 20  \w     34.00 111.00   0.50    3.00    --  107.75 -15.00-150.00  154
 21  \w     49.00  85.00   0.50    1.00    --   48.05  47.00-154.00   72
 22  \w     38.00 103.00   0.50    3.00    --  107.75 -94.00-120.00  130
 23  \w    -50.00  24.00   0.50    1.00    --  -48.05  47.00-154.00  148
 24  \w   -105.00 -71.00   0.50    1.00    --  -48.05-125.00-150.00   68
 25  \w   -106.00 -70.00   0.50    1.00    --  -48.05-125.00-120.00   72
 26  \w   -120.00 -48.00   0.50    1.00    --  -48.05 -47.00  56.00  144
 27  \w   -140.00-115.00   0.50    3.00    --  -86.25 -47.00  56.00   50
 28  \w    -56.00 -31.00   0.50    3.00    --  -86.25  47.00-154.00   50
;
_diffrn_measurement_device 'four-circle diffractometer'
_diffrn_measurement_device_type 'XtaLAB Synergy, Dualflex, HyPix'
_diffrn_measurement_method '\w scans'
_diffrn_orient_matrix_type 'CrysAlisPro convention (1999,Acta A55,543-557)'
_diffrn_orient_matrix_UB_11 0.1158247000
_diffrn_orient_matrix_UB_12 -0.0273519000
_diffrn_orient_matrix_UB_13 0.0350856000
_diffrn_orient_matrix_UB_21 -0.0071449000
_diffrn_orient_matrix_UB_22 0.0313248000
_diffrn_orient_matrix_UB_23 0.0675960000
_diffrn_orient_matrix_UB_31 -0.0578164000
_diffrn_orient_matrix_UB_32 -0.0586246000
_diffrn_orient_matrix_UB_33 0.0197184000
_diffrn_radiation_monochromator mirror
_diffrn_radiation_probe x-ray
_diffrn_radiation_type CuK\a
_diffrn_radiation_wavelength 1.54184
_diffrn_reflns_av_R_equivalents 0.0251
_diffrn_reflns_av_unetI/netI 0.0191
_diffrn_reflns_Laue_measured_fraction_full 0.999
_diffrn_reflns_Laue_measured_fraction_max 0.999
_diffrn_reflns_limit_h_max 14
_diffrn_reflns_limit_h_min -14
_diffrn_reflns_limit_k_max 24
_diffrn_reflns_limit_k_min -26
_diffrn_reflns_limit_l_max 24
_diffrn_reflns_limit_l_min -24
_diffrn_reflns_number 46691
_diffrn_reflns_point_group_measured_fraction_full 0.999
_diffrn_reflns_point_group_measured_fraction_max 0.999
_diffrn_reflns_theta_full 67.684
_diffrn_reflns_theta_max 70.070
_diffrn_reflns_theta_min 3.056
_diffrn_source 'micro-focus sealed X-ray tube'
_diffrn_source_type 'PhotonJet (Cu) X-ray Source'
_exptl_absorpt_coefficient_mu 5.507
_exptl_absorpt_correction_T_max 0.833
_exptl_absorpt_correction_T_min 0.379
_exptl_absorpt_correction_type gaussian
_exptl_absorpt_process_details
;
CrysAlisPro 1.171.39.27b (Rigaku Oxford Diffraction, 2015)
Numerical absorption correction based on gaussian integration over
			a multifaceted crystal model
Empirical absorption correction using spherical harmonics,
 implemented in SCALE3 ABSPACK scaling algorithm.
;
_exptl_crystal_colour 'metallic yellow'
_exptl_crystal_density_diffrn 1.504
_exptl_crystal_description plate
_exptl_crystal_F_000 2368
_exptl_crystal_size_max 0.319
_exptl_crystal_size_mid 0.102
_exptl_crystal_size_min 0.053
_refine_diff_density_max 0.835
_refine_diff_density_min -0.726
_refine_diff_density_rms 0.057
_refine_ls_extinction_method none
_refine_ls_goodness_of_fit_ref 1.029
_refine_ls_hydrogen_treatment constr
_refine_ls_matrix_type full
_refine_ls_number_parameters 686
_refine_ls_number_reflns 9742
_refine_ls_number_restraints 0
_refine_ls_restrained_S_all 1.029
_refine_ls_R_factor_all 0.0366
_refine_ls_R_factor_gt 0.0352
_refine_ls_shift/su_max 0.002
_refine_ls_shift/su_mean 0.000
_refine_ls_structure_factor_coef Fsqd
_refine_ls_weighting_details 'w=1/[\s^2^(Fo^2^)+(0.0503P)^2^+4.6975P] where P=(Fo^2^+2Fc^2^)/3'
_refine_ls_weighting_scheme calc
_refine_ls_wR_factor_gt 0.0953
_refine_ls_wR_factor_ref 0.0962
_reflns_Friedel_coverage 0.000
_reflns_number_gt 9278
_reflns_number_total 9742
_reflns_threshold_expression 'I > 2\s(I)'
_cod_data_source_file cs0c03492_si_001.cif
_cod_data_source_block rkk1_abs
_cod_database_code 4518133
_shelx_shelxl_version_number 2016/6
_chemical_oxdiff_formula C57H37AlCl10N2O2
_chemical_oxdiff_usercomment 'Crystallized from chloroform'
_shelx_space_group_comment
;
The symmetry employed for this shelxl refinement is uniquely defined
by the following loop, which should always be used as a source of
symmetry information in preference to the above space-group names.
They are only intended as comments.
;
_reflns_odcompleteness_completeness 99.65
_reflns_odcompleteness_iscentric 1
_reflns_odcompleteness_theta 74.33
_olex2_refinement_description
;
1. Fixed Uiso
 At 1.2 times of:
  All C(H) groups
2. Others
 Sof(Cl10)=Sof(Cl9B)=Sof(Cl11)=Sof(C57B)=Sof(H57B)=1-FVAR(1)
 Sof(Cl8A)=Sof(Cl9A)=Sof(C57A)=Sof(H57A)=Sof(Cl8B)=FVAR(1)
3.a Ternary CH refined with riding coordinates:
 C55(H55), C56(H56), C57A(H57A), C57B(H57B)
3.b Aromatic/amide H refined with riding coordinates:
 C1(H1), C2(H2), C3(H3), C4(H4), C5(H5), C8(H8), C9(H9), C10(H10), C12(H12),
 C13(H13), C17(H17), C19(H19), C20(H20), C22(H22), C23(H23), C24(H24), C25(H25),
  C30(H30), C31(H31), C32(H32), C33(H33), C35(H35), C36(H36), C38(H38),
 C40(H40), C41(H41), C43(H43), C44(H44), C45(H45), C50(H50), C51(H51), C52(H52),
  C53(H53), C54(H54)
;
_olex2_submission_special_instructions 'No special instructions were received'
_oxdiff_exptl_absorpt_empirical_details
;
Empirical correction (ABSPACK) includes:
- Absorption correction using spherical harmonics
- Frame scaling
;
_oxdiff_exptl_absorpt_empirical_full_max 1.882
_oxdiff_exptl_absorpt_empirical_full_min 0.822

loop_
_space_group_symop_operation_xyz
'x, y, z'
'-x, y+1/2, -z+1/2'
'-x, -y, -z'
'x, -y-1/2, z-1/2'

loop_
_atom_site_label
_atom_site_type_symbol
_atom_site_fract_x
_atom_site_fract_y
_atom_site_fract_z
_atom_site_U_iso_or_equiv
_atom_site_adp_type
_atom_site_occupancy
_atom_site_site_symmetry_order
_atom_site_calc_flag
_atom_site_refinement_flags_posn
_atom_site_refinement_flags_adp
_atom_site_refinement_flags_occupancy
_atom_site_disorder_assembly
_atom_site_disorder_group
Cl1 Cl 0.99998(3) 0.73794(2) 0.87143(2) 0.01929(9) Uani 1 1 d . . . . .
Al Al 0.82880(4) 0.74394(2) 0.80068(2) 0.01340(10) Uani 1 1 d . . . . .
O1 O 0.79394(10) 0.81105(5) 0.84716(6) 0.0163(2) Uani 1 1 d . . . . .
O2 O 0.80943(10) 0.78179(5) 0.72146(6) 0.0168(2) Uani 1 1 d . . . . .
N1 N 0.69630(11) 0.69980(6) 0.81398(7) 0.0148(3) Uani 1 1 d . . . . .
N2 N 0.87338(11) 0.66497(6) 0.75788(7) 0.0144(3) Uani 1 1 d . . . . .
C1 C 0.97627(16) 0.89874(8) 0.87069(9) 0.0225(4) Uani 1 1 d . . . . .
H1 H 0.997212 0.861577 0.896247 0.027 Uiso 1 1 calc R . . . .
C2 C 1.03420(17) 0.91652(9) 0.82233(10) 0.0271(4) Uani 1 1 d . . . . .
H2 H 1.094253 0.891456 0.815004 0.033 Uiso 1 1 calc R . . . .
C3 C 1.00471(17) 0.97076(10) 0.78467(10) 0.0296(4) Uani 1 1 d . . . . .
H3 H 1.043961 0.982621 0.751317 0.036 Uiso 1 1 calc R . . . .
C4 C 0.91795(18) 1.00744(9) 0.79594(10) 0.0294(4) Uani 1 1 d . . . . .
H4 H 0.897660 1.044689 0.770440 0.035 Uiso 1 1 calc R . . . .
C5 C 0.86020(16) 0.98973(9) 0.84477(10) 0.0247(4) Uani 1 1 d . . . . .
H5 H 0.801313 1.015388 0.852713 0.030 Uiso 1 1 calc R . . . .
C6 C 0.88795(15) 0.93474(8) 0.88211(9) 0.0201(3) Uani 1 1 d . . . . .
C7 C 0.83153(15) 0.92089(8) 0.93855(9) 0.0196(3) Uani 1 1 d . . . . .
C8 C 0.84594(16) 0.96715(9) 0.98803(10) 0.0250(4) Uani 1 1 d . . . . .
H8 H 0.889666 1.002793 0.983373 0.030 Uiso 1 1 calc R . . . .
C9 C 0.79852(17) 0.96330(9) 1.04452(10) 0.0271(4) Uani 1 1 d . . . . .
H9 H 0.810768 0.995597 1.077732 0.032 Uiso 1 1 calc R . . . .
C10 C 0.73458(16) 0.91272(9) 1.05139(9) 0.0239(4) Uani 1 1 d . . . . .
H10 H 0.701164 0.910317 1.089253 0.029 Uiso 1 1 calc R . . . .
C11 C 0.71730(14) 0.86390(8) 1.00310(8) 0.0191(3) Uani 1 1 d . . . . .
C12 C 0.64965(15) 0.81224(9) 1.01336(9) 0.0225(4) Uani 1 1 d . . . . .
H12 H 0.618607 0.811371 1.052247 0.027 Uiso 1 1 calc R . . . .
C13 C 0.62939(16) 0.76465(9) 0.96837(9) 0.0223(4) Uani 1 1 d . . . . .
H13 H 0.581792 0.731335 0.974844 0.027 Uiso 1 1 calc R . . . .
C14 C 0.67891(14) 0.76393(8) 0.91109(9) 0.0178(3) Uani 1 1 d . . . . .
C15 C 0.74873(14) 0.81332(8) 0.89939(8) 0.0156(3) Uani 1 1 d . . . . .
C16 C 0.76696(14) 0.86658(8) 0.94564(8) 0.0170(3) Uani 1 1 d . . . . .
C17 C 0.64952(14) 0.71397(8) 0.86412(9) 0.0175(3) Uani 1 1 d . . . . .
H17 H 0.589428 0.687942 0.869571 0.021 Uiso 1 1 calc R . . . .
C18 C 0.63555(14) 0.65532(8) 0.76501(8) 0.0164(3) Uani 1 1 d . . . . .
C19 C 0.53059(15) 0.67462(8) 0.72407(10) 0.0221(4) Uani 1 1 d . . . . .
H19 H 0.501522 0.714530 0.731128 0.027 Uiso 1 1 calc R . . . .
C20 C 0.47044(15) 0.63620(9) 0.67425(10) 0.0252(4) Uani 1 1 d . . . . .
H20 H 0.399155 0.649296 0.647733 0.030 Uiso 1 1 calc R . . . .
C21 C 0.51345(15) 0.57720(8) 0.66193(9) 0.0202(3) Uani 1 1 d . . . . .
C22 C 0.45558(16) 0.53815(9) 0.60767(9) 0.0255(4) Uani 1 1 d . . . . .
H22 H 0.384896 0.551062 0.580191 0.031 Uiso 1 1 calc R . . . .
C23 C 0.50006(17) 0.48265(9) 0.59465(9) 0.0259(4) Uani 1 1 d . . . . .
H23 H 0.460396 0.457099 0.558308 0.031 Uiso 1 1 calc R . . . .
C24 C 0.60507(16) 0.46293(8) 0.63502(9) 0.0232(4) Uani 1 1 d . . . . .
H24 H 0.636357 0.424468 0.625118 0.028 Uiso 1 1 calc R . . . .
C25 C 0.66245(15) 0.49885(8) 0.68852(8) 0.0184(3) Uani 1 1 d . . . . .
H25 H 0.732260 0.484531 0.715853 0.022 Uiso 1 1 calc R . . . .
C26 C 0.61860(14) 0.55711(8) 0.70342(8) 0.0166(3) Uani 1 1 d . . . . .
C27 C 0.67886(14) 0.59708(8) 0.75707(8) 0.0151(3) Uani 1 1 d . . . . .
C28 C 0.78861(14) 0.57696(7) 0.80127(8) 0.0151(3) Uani 1 1 d . . . . .
C29 C 0.79711(15) 0.52481(7) 0.84681(8) 0.0165(3) Uani 1 1 d . . . . .
C30 C 0.70119(16) 0.49234(8) 0.85658(9) 0.0201(3) Uani 1 1 d . . . . .
H30 H 0.628436 0.503479 0.830478 0.024 Uiso 1 1 calc R . . . .
C31 C 0.71279(18) 0.44478(8) 0.90362(9) 0.0256(4) Uani 1 1 d . . . . .
H31 H 0.647827 0.424043 0.910578 0.031 Uiso 1 1 calc R . . . .
C32 C 0.82003(19) 0.42670(8) 0.94142(9) 0.0282(4) Uani 1 1 d . . . . .
H32 H 0.827094 0.393604 0.973501 0.034 Uiso 1 1 calc R . . . .
C33 C 0.91403(17) 0.45632(8) 0.93237(9) 0.0256(4) Uani 1 1 d . . . . .
H33 H 0.986071 0.443193 0.957755 0.031 Uiso 1 1 calc R . . . .
C34 C 0.90566(15) 0.50648(8) 0.88556(8) 0.0196(3) Uani 1 1 d . . . . .
C35 C 1.00212(15) 0.53954(8) 0.87788(9) 0.0216(4) Uani 1 1 d . . . . .
H35 H 1.074626 0.526399 0.902517 0.026 Uiso 1 1 calc R . . . .
C36 C 0.99237(15) 0.59009(8) 0.83553(9) 0.0194(3) Uani 1 1 d . . . . .
H36 H 1.057531 0.612412 0.831488 0.023 Uiso 1 1 calc R . . . .
C37 C 0.88491(14) 0.60888(7) 0.79787(8) 0.0154(3) Uani 1 1 d . . . . .
C38 C 0.90746(13) 0.66431(8) 0.70171(8) 0.0159(3) Uani 1 1 d . . . . .
H38 H 0.941369 0.627073 0.690708 0.019 Uiso 1 1 calc R . . . .
C39 C 0.89776(14) 0.71550(8) 0.65508(8) 0.0163(3) Uani 1 1 d . . . . .
C40 C 0.94213(14) 0.70839(8) 0.59611(9) 0.0195(3) Uani 1 1 d . . . . .
H40 H 0.979973 0.670923 0.589919 0.023 Uiso 1 1 calc R . . . .
C41 C 0.93088(15) 0.75448(9) 0.54885(9) 0.0209(4) Uani 1 1 d . . . . .
H41 H 0.966227 0.750623 0.511940 0.025 Uiso 1 1 calc R . . . .
C42 C 0.86621(14) 0.80864(8) 0.55444(8) 0.0185(3) Uani 1 1 d . . . . .
C43 C 0.84916(16) 0.85522(9) 0.50323(9) 0.0233(4) Uani 1 1 d . . . . .
H43 H 0.885095 0.851640 0.466548 0.028 Uiso 1 1 calc R . . . .
C44 C 0.78142(17) 0.90526(9) 0.50621(9) 0.0266(4) Uani 1 1 d . . . . .
H44 H 0.772601 0.937031 0.472510 0.032 Uiso 1 1 calc R . . . .
C45 C 0.72464(16) 0.90996(9) 0.55894(10) 0.0250(4) Uani 1 1 d . . . . .
H45 H 0.675991 0.944417 0.559416 0.030 Uiso 1 1 calc R . . . .
C46 C 0.73785(15) 0.86580(8) 0.60998(9) 0.0193(3) Uani 1 1 d . . . . .
C47 C 0.81443(14) 0.81552(8) 0.61020(8) 0.0164(3) Uani 1 1 d . . . . .
C48 C 0.84043(14) 0.77026(8) 0.66449(8) 0.0153(3) Uani 1 1 d . . . . .
C49 C 0.66026(15) 0.86875(8) 0.65698(9) 0.0193(3) Uani 1 1 d . . . . .
C50 C 0.67977(19) 0.90849(10) 0.71291(11) 0.0334(5) Uani 1 1 d . . . . .
H50 H 0.745899 0.933394 0.723409 0.040 Uiso 1 1 calc R . . . .
C51 C 0.6029(2) 0.91203(11) 0.75367(12) 0.0388(5) Uani 1 1 d . . . . .
H51 H 0.616978 0.939359 0.791847 0.047 Uiso 1 1 calc R . . . .
C52 C 0.50641(17) 0.87618(9) 0.73912(11) 0.0295(4) Uani 1 1 d . . . . .
H52 H 0.454319 0.878664 0.767193 0.035 Uiso 1 1 calc R . . . .
C53 C 0.48619(17) 0.83675(9) 0.68356(11) 0.0280(4) Uani 1 1 d . . . . .
H53 H 0.419831 0.812032 0.673198 0.034 Uiso 1 1 calc R . . . .
C54 C 0.56277(16) 0.83303(9) 0.64254(10) 0.0247(4) Uani 1 1 d . . . . .
H54 H 0.548143 0.805775 0.604293 0.030 Uiso 1 1 calc R . . . .
Cl2 Cl 0.17812(4) 0.63372(2) 0.52957(3) 0.03938(13) Uani 1 1 d . . . . .
Cl3 Cl 0.37509(4) 0.68013(3) 0.48883(3) 0.03963(14) Uani 1 1 d . . . . .
Cl4 Cl 0.23803(5) 0.76311(2) 0.54716(3) 0.04106(13) Uani 1 1 d . . . . .
C55 C 0.23753(16) 0.69765(9) 0.49524(10) 0.0271(4) Uani 1 1 d . . . . .
H55 H 0.190169 0.706908 0.448582 0.033 Uiso 1 1 calc R . . . .
Cl5 Cl 0.84930(5) 0.32927(2) 0.81130(3) 0.03663(12) Uani 1 1 d . . . . .
Cl6 Cl 0.71832(5) 0.29132(3) 0.67864(3) 0.04219(14) Uani 1 1 d . . . . .
Cl7 Cl 0.79621(4) 0.19825(2) 0.78272(3) 0.03646(12) Uani 1 1 d . . . . .
C56 C 0.82734(17) 0.27027(10) 0.74910(10) 0.0281(4) Uani 1 1 d . . . . .
H56 H 0.898058 0.265228 0.733019 0.034 Uiso 1 1 calc R . . . .
Cl8A Cl 0.60969(9) 0.41734(5) 0.19683(5) 0.0424(3) Uani 0.589(2) 1 d . . P A 1
Cl9A Cl 0.52157(10) 0.45130(10) 0.05659(7) 0.0794(6) Uani 0.589(2) 1 d . . P A 1
Cl10 Cl 0.7070(5) 0.3708(3) 0.0890(3) 0.102(2) Uani 0.411(2) 1 d . . P A 1
C57A C 0.6428(3) 0.4311(2) 0.1184(2) 0.0398(9) Uani 0.589(2) 1 d . . P A 1
H57A H 0.695185 0.467549 0.124414 0.048 Uiso 0.589(2) 1 calc R . P A 1
Cl8B Cl 0.7259(2) 0.36065(13) 0.09447(14) 0.0497(5) Uani 0.589(2) 1 d . . P A 2
Cl9B Cl 0.50364(12) 0.39992(9) 0.05870(9) 0.0552(5) Uani 0.411(2) 1 d . . P A 2
Cl11 Cl 0.6545(2) 0.44823(10) 0.17872(10) 0.0678(7) Uani 0.411(2) 1 d . . P A 2
C57B C 0.6223(4) 0.3835(3) 0.1260(3) 0.0344(12) Uani 0.411(2) 1 d . . P A 2
H57B H 0.602174 0.348389 0.153557 0.041 Uiso 0.411(2) 1 calc R . P A 2

loop_
_atom_site_aniso_label
_atom_site_aniso_U_11
_atom_site_aniso_U_22
_atom_site_aniso_U_33
_atom_site_aniso_U_23
_atom_site_aniso_U_13
_atom_site_aniso_U_12
Cl1 0.01986(19) 0.0195(2) 0.01750(19) -0.00218(14) 0.00241(15) 0.00034(14)
Al 0.0170(2) 0.0131(2) 0.0115(2) -0.00036(17) 0.00620(18) 0.00016(17)
O1 0.0219(6) 0.0158(6) 0.0139(5) -0.0012(4) 0.0095(5) -0.0001(4)
O2 0.0237(6) 0.0159(6) 0.0128(5) 0.0008(4) 0.0081(5) 0.0029(5)
N1 0.0182(7) 0.0120(6) 0.0150(6) 0.0006(5) 0.0055(5) 0.0013(5)
N2 0.0155(6) 0.0142(6) 0.0142(6) 0.0001(5) 0.0051(5) 0.0004(5)
C1 0.0273(9) 0.0176(8) 0.0237(9) -0.0039(7) 0.0084(7) -0.0032(7)
C2 0.0289(10) 0.0253(9) 0.0306(10) -0.0076(8) 0.0138(8) -0.0061(8)
C3 0.0341(10) 0.0319(10) 0.0256(10) -0.0027(8) 0.0126(8) -0.0131(8)
C4 0.0358(11) 0.0228(9) 0.0293(10) 0.0031(8) 0.0069(8) -0.0076(8)
C5 0.0296(9) 0.0182(8) 0.0265(9) -0.0024(7) 0.0072(8) -0.0021(7)
C6 0.0255(9) 0.0160(8) 0.0191(8) -0.0060(7) 0.0063(7) -0.0049(7)
C7 0.0235(8) 0.0176(8) 0.0177(8) -0.0022(6) 0.0048(7) 0.0038(7)
C8 0.0294(9) 0.0217(9) 0.0242(9) -0.0059(7) 0.0068(7) 0.0005(7)
C9 0.0328(10) 0.0278(10) 0.0199(9) -0.0102(7) 0.0051(7) 0.0050(8)
C10 0.0277(9) 0.0296(10) 0.0151(8) -0.0032(7) 0.0065(7) 0.0089(7)
C11 0.0211(8) 0.0224(9) 0.0143(8) 0.0003(6) 0.0048(6) 0.0086(7)
C12 0.0255(9) 0.0284(9) 0.0167(8) 0.0018(7) 0.0113(7) 0.0064(7)
C13 0.0268(9) 0.0223(9) 0.0221(9) 0.0021(7) 0.0144(7) 0.0020(7)
C14 0.0207(8) 0.0188(8) 0.0158(8) 0.0019(6) 0.0079(6) 0.0041(6)
C15 0.0181(8) 0.0166(8) 0.0127(7) 0.0014(6) 0.0046(6) 0.0056(6)
C16 0.0190(8) 0.0180(8) 0.0139(8) 0.0000(6) 0.0037(6) 0.0052(6)
C17 0.0187(8) 0.0156(8) 0.0200(8) 0.0039(6) 0.0082(6) 0.0018(6)
C18 0.0191(8) 0.0155(8) 0.0153(8) 0.0006(6) 0.0056(6) -0.0021(6)
C19 0.0205(8) 0.0170(8) 0.0277(9) 0.0009(7) 0.0036(7) 0.0034(7)
C20 0.0198(8) 0.0250(9) 0.0271(9) 0.0028(7) -0.0016(7) 0.0013(7)
C21 0.0214(8) 0.0201(8) 0.0187(8) 0.0024(7) 0.0041(7) -0.0041(7)
C22 0.0264(9) 0.0264(9) 0.0206(9) 0.0025(7) -0.0004(7) -0.0066(7)
C23 0.0341(10) 0.0245(9) 0.0172(8) -0.0028(7) 0.0022(7) -0.0123(8)
C24 0.0346(10) 0.0172(8) 0.0192(8) -0.0017(7) 0.0090(7) -0.0045(7)
C25 0.0254(9) 0.0163(8) 0.0147(8) 0.0021(6) 0.0071(7) -0.0010(7)
C26 0.0215(8) 0.0161(8) 0.0133(7) 0.0016(6) 0.0059(6) -0.0039(6)
C27 0.0188(8) 0.0142(7) 0.0134(7) 0.0024(6) 0.0059(6) -0.0007(6)
C28 0.0216(8) 0.0126(7) 0.0114(7) -0.0018(6) 0.0047(6) 0.0015(6)
C29 0.0261(9) 0.0126(7) 0.0113(7) -0.0026(6) 0.0054(6) 0.0011(6)
C30 0.0294(9) 0.0165(8) 0.0143(8) -0.0019(6) 0.0052(7) -0.0034(7)
C31 0.0419(11) 0.0173(8) 0.0185(9) -0.0016(7) 0.0088(8) -0.0090(8)
C32 0.0520(12) 0.0138(8) 0.0172(8) 0.0030(7) 0.0049(8) -0.0010(8)
C33 0.0385(10) 0.0171(8) 0.0185(8) 0.0006(7) 0.0014(7) 0.0060(7)
C34 0.0293(9) 0.0147(8) 0.0144(8) -0.0022(6) 0.0042(7) 0.0044(7)
C35 0.0219(8) 0.0221(9) 0.0198(8) -0.0003(7) 0.0027(7) 0.0077(7)
C36 0.0191(8) 0.0196(8) 0.0205(8) -0.0018(7) 0.0068(7) 0.0027(6)
C37 0.0207(8) 0.0127(7) 0.0135(7) -0.0014(6) 0.0057(6) 0.0030(6)
C38 0.0154(7) 0.0163(8) 0.0163(8) -0.0033(6) 0.0045(6) 0.0014(6)
C39 0.0179(8) 0.0187(8) 0.0131(7) -0.0017(6) 0.0052(6) -0.0016(6)
C40 0.0200(8) 0.0229(9) 0.0175(8) -0.0039(7) 0.0083(7) 0.0001(7)
C41 0.0213(8) 0.0296(9) 0.0138(8) -0.0030(7) 0.0082(7) -0.0051(7)
C42 0.0198(8) 0.0226(9) 0.0127(8) -0.0008(6) 0.0030(6) -0.0072(7)
C43 0.0284(9) 0.0278(9) 0.0138(8) 0.0018(7) 0.0054(7) -0.0099(7)
C44 0.0342(10) 0.0256(9) 0.0187(9) 0.0084(7) 0.0039(7) -0.0058(8)
C45 0.0306(10) 0.0203(9) 0.0230(9) 0.0048(7) 0.0039(7) 0.0005(7)
C46 0.0234(8) 0.0168(8) 0.0164(8) -0.0001(6) 0.0022(7) -0.0033(6)
C47 0.0193(8) 0.0169(8) 0.0130(8) -0.0005(6) 0.0040(6) -0.0049(6)
C48 0.0169(7) 0.0168(8) 0.0127(7) -0.0017(6) 0.0045(6) -0.0034(6)
C49 0.0256(9) 0.0144(8) 0.0178(8) 0.0038(6) 0.0048(7) 0.0059(6)
C50 0.0361(11) 0.0312(11) 0.0357(11) -0.0124(9) 0.0143(9) -0.0071(9)
C51 0.0471(13) 0.0375(12) 0.0371(12) -0.0160(10) 0.0207(10) -0.0012(10)
C52 0.0319(10) 0.0279(10) 0.0329(10) 0.0043(8) 0.0161(8) 0.0110(8)
C53 0.0247(9) 0.0267(10) 0.0339(10) 0.0050(8) 0.0094(8) 0.0041(8)
C54 0.0267(9) 0.0235(9) 0.0238(9) -0.0010(7) 0.0059(7) 0.0012(7)
Cl2 0.0329(3) 0.0297(3) 0.0510(3) 0.0028(2) 0.0010(2) -0.00273(19)
Cl3 0.0297(2) 0.0642(4) 0.0263(2) 0.0035(2) 0.00914(19) 0.0176(2)
Cl4 0.0488(3) 0.0281(3) 0.0490(3) -0.0110(2) 0.0171(3) 0.0006(2)
C55 0.0259(9) 0.0312(10) 0.0231(9) -0.0008(8) 0.0038(7) 0.0061(8)
Cl5 0.0498(3) 0.0360(3) 0.0263(2) 0.00010(19) 0.0133(2) -0.0043(2)
Cl6 0.0491(3) 0.0460(3) 0.0273(2) 0.0033(2) 0.0009(2) 0.0153(2)
Cl7 0.0365(3) 0.0364(3) 0.0346(3) 0.0080(2) 0.0048(2) -0.0061(2)
C56 0.0309(10) 0.0320(10) 0.0237(9) 0.0046(8) 0.0108(8) 0.0055(8)
Cl8A 0.0480(6) 0.0404(6) 0.0431(5) 0.0107(4) 0.0195(4) 0.0034(4)
Cl9A 0.0375(6) 0.1349(17) 0.0606(8) 0.0380(9) 0.0014(5) 0.0037(7)
Cl10 0.094(3) 0.144(4) 0.080(3) 0.011(2) 0.047(2) 0.041(2)
C57A 0.0328(19) 0.051(3) 0.036(2) 0.0115(18) 0.0074(16) -0.0110(17)
Cl8B 0.0532(10) 0.0542(8) 0.0400(8) -0.0048(6) 0.0079(7) -0.0130(9)
Cl9B 0.0331(7) 0.0605(11) 0.0608(10) 0.0278(8) -0.0107(6) -0.0122(7)
Cl11 0.0975(15) 0.0508(11) 0.0517(10) -0.0087(8) 0.0108(10) -0.0082(11)
C57B 0.026(2) 0.037(3) 0.040(3) 0.009(2) 0.006(2) -0.007(2)

loop_
_atom_type_symbol
_atom_type_description
_atom_type_scat_dispersion_real
_atom_type_scat_dispersion_imag
_atom_type_scat_source
C C 0.0181 0.0091 'International Tables Vol C Tables 4.2.6.8 and 6.1.1.4'
H H 0.0000 0.0000 'International Tables Vol C Tables 4.2.6.8 and 6.1.1.4'
Al Al 0.2130 0.2455 'International Tables Vol C Tables 4.2.6.8 and 6.1.1.4'
Cl Cl 0.3639 0.7018 'International Tables Vol C Tables 4.2.6.8 and 6.1.1.4'
N N 0.0311 0.0180 'International Tables Vol C Tables 4.2.6.8 and 6.1.1.4'
O O 0.0492 0.0322 'International Tables Vol C Tables 4.2.6.8 and 6.1.1.4'

loop_
_exptl_crystal_face_index_h
_exptl_crystal_face_index_k
_exptl_crystal_face_index_l
_exptl_crystal_face_perp_dist
4 12 -1 0.0340
-3 -12 -3 0.0437
-5 -10 5 0.0571
-7 3 0 0.0249
3 1 -13 0.1618
-3 -12 0 0.0521
-1 -10 -8 0.0881
6 -9 -1 0.0340
8 -4 -4 0.0472
7 -6 2 0.0343
8 0 -1 0.0207
7 4 4 0.0532
2 -8 9 0.1037
4 10 5 0.0727
-1 12 7 0.0966
-5 3 11 0.1364

loop_
_geom_angle_atom_site_label_1
_geom_angle_atom_site_label_2
_geom_angle_atom_site_label_3
_geom_angle
_geom_angle_site_symmetry_1
_geom_angle_site_symmetry_3
_geom_angle_publ_flag
O1 Al Cl1 90.90(4) . . ?
O1 Al N1 90.43(6) . . ?
O1 Al N2 174.37(6) . . ?
O2 Al Cl1 120.57(5) . . ?
O2 Al O1 96.10(6) . . ?
O2 Al N1 114.42(6) . . ?
O2 Al N2 89.41(6) . . ?
N1 Al Cl1 124.49(5) . . ?
N1 Al N2 88.34(6) . . ?
N2 Al Cl1 85.28(4) . . ?
C15 O1 Al 129.97(11) . . ?
C48 O2 Al 134.64(11) . . ?
C17 N1 Al 121.62(12) . . ?
C17 N1 C18 115.61(14) . . ?
C18 N1 Al 122.34(11) . . ?
C37 N2 Al 117.31(10) . . ?
C38 N2 Al 123.70(11) . . ?
C38 N2 C37 118.20(14) . . ?
C2 C1 H1 119.6 . . ?
C2 C1 C6 120.73(18) . . ?
C6 C1 H1 119.6 . . ?
C1 C2 H2 119.8 . . ?
C3 C2 C1 120.30(18) . . ?
C3 C2 H2 119.8 . . ?
C2 C3 H3 120.2 . . ?
C4 C3 C2 119.68(18) . . ?
C4 C3 H3 120.2 . . ?
C3 C4 H4 120.0 . . ?
C3 C4 C5 119.99(18) . . ?
C5 C4 H4 120.0 . . ?
C4 C5 H5 119.6 . . ?
C4 C5 C6 120.77(18) . . ?
C6 C5 H5 119.6 . . ?
C1 C6 C5 118.50(17) . . ?
C1 C6 C7 122.29(16) . . ?
C5 C6 C7 118.76(16) . . ?
C8 C7 C6 113.78(16) . . ?
C8 C7 C16 119.13(16) . . ?
C16 C7 C6 127.09(15) . . ?
C7 C8 H8 118.8 . . ?
C7 C8 C9 122.50(18) . . ?
C9 C8 H8 118.8 . . ?
C8 C9 H9 120.3 . . ?
C10 C9 C8 119.32(17) . . ?
C10 C9 H9 120.3 . . ?
C9 C10 H10 119.5 . . ?
C9 C10 C11 120.96(17) . . ?
C11 C10 H10 119.5 . . ?
C10 C11 C12 118.14(16) . . ?
C10 C11 C16 120.42(17) . . ?
C12 C11 C16 121.43(16) . . ?
C11 C12 H12 119.7 . . ?
C13 C12 C11 120.60(16) . . ?
C13 C12 H12 119.7 . . ?
C12 C13 H13 119.7 . . ?
C12 C13 C14 120.51(17) . . ?
C14 C13 H13 119.7 . . ?
C15 C14 C13 121.14(16) . . ?
C15 C14 C17 121.35(15) . . ?
C17 C14 C13 117.39(16) . . ?
O1 C15 C14 119.81(15) . . ?
O1 C15 C16 121.15(15) . . ?
C14 C15 C16 119.03(15) . . ?
C7 C16 C15 125.17(15) . . ?
C11 C16 C7 117.64(15) . . ?
C11 C16 C15 117.18(15) . . ?
N1 C17 C14 127.04(16) . . ?
N1 C17 H17 116.5 . . ?
C14 C17 H17 116.5 . . ?
C19 C18 N1 116.98(15) . . ?
C27 C18 N1 121.83(15) . . ?
C27 C18 C19 121.17(16) . . ?
C18 C19 H19 119.8 . . ?
C20 C19 C18 120.44(16) . . ?
C20 C19 H19 119.8 . . ?
C19 C20 H20 119.7 . . ?
C19 C20 C21 120.62(17) . . ?
C21 C20 H20 119.7 . . ?
C20 C21 C22 121.53(17) . . ?
C20 C21 C26 119.28(16) . . ?
C26 C21 C22 119.16(17) . . ?
C21 C22 H22 119.5 . . ?
C23 C22 C21 120.94(18) . . ?
C23 C22 H22 119.5 . . ?
C22 C23 H23 119.9 . . ?
C22 C23 C24 120.12(17) . . ?
C24 C23 H23 119.9 . . ?
C23 C24 H24 119.7 . . ?
C25 C24 C23 120.60(17) . . ?
C25 C24 H24 119.7 . . ?
C24 C25 H25 119.6 . . ?
C24 C25 C26 120.75(17) . . ?
C26 C25 H25 119.6 . . ?
C21 C26 C27 119.40(15) . . ?
C25 C26 C21 118.42(15) . . ?
C25 C26 C27 122.13(16) . . ?
C18 C27 C26 118.97(15) . . ?
C18 C27 C28 120.62(15) . . ?
C26 C27 C28 120.36(14) . . ?
C29 C28 C27 121.78(15) . . ?
C37 C28 C27 119.11(14) . . ?
C37 C28 C29 119.11(15) . . ?
C30 C29 C28 122.39(16) . . ?
C30 C29 C34 118.81(15) . . ?
C34 C29 C28 118.76(16) . . ?
C29 C30 H30 119.8 . . ?
C31 C30 C29 120.45(17) . . ?
C31 C30 H30 119.8 . . ?
C30 C31 H31 119.8 . . ?
C30 C31 C32 120.48(18) . . ?
C32 C31 H31 119.8 . . ?
C31 C32 H32 119.8 . . ?
C33 C32 C31 120.45(17) . . ?
C33 C32 H32 119.8 . . ?
C32 C33 H33 119.6 . . ?
C32 C33 C34 120.87(18) . . ?
C34 C33 H33 119.6 . . ?
C33 C34 C29 118.91(17) . . ?
C35 C34 C29 119.57(15) . . ?
C35 C34 C33 121.50(17) . . ?
C34 C35 H35 119.5 . . ?
C36 C35 C34 120.95(16) . . ?
C36 C35 H35 119.5 . . ?
C35 C36 H36 120.2 . . ?
C35 C36 C37 119.57(16) . . ?
C37 C36 H36 120.2 . . ?
C28 C37 N2 118.24(14) . . ?
C28 C37 C36 121.96(15) . . ?
C36 C37 N2 119.69(15) . . ?
N2 C38 H38 117.6 . . ?
N2 C38 C39 124.89(15) . . ?
C39 C38 H38 117.6 . . ?
C40 C39 C38 118.49(15) . . ?
C48 C39 C38 121.17(15) . . ?
C48 C39 C40 120.23(15) . . ?
C39 C40 H40 119.6 . . ?
C41 C40 C39 120.82(16) . . ?
C41 C40 H40 119.6 . . ?
C40 C41 H41 119.9 . . ?
C40 C41 C42 120.18(15) . . ?
C42 C41 H41 119.9 . . ?
C41 C42 C47 120.48(15) . . ?
C43 C42 C41 120.30(16) . . ?
C43 C42 C47 119.17(16) . . ?
C42 C43 H43 119.8 . . ?
C44 C43 C42 120.45(17) . . ?
C44 C43 H43 119.8 . . ?
C43 C44 H44 119.8 . . ?
C43 C44 C45 120.30(17) . . ?
C45 C44 H44 119.8 . . ?
C44 C45 H45 119.2 . . ?
C46 C45 C44 121.63(18) . . ?
C46 C45 H45 119.2 . . ?
C45 C46 C47 118.68(16) . . ?
C45 C46 C49 117.75(16) . . ?
C47 C46 C49 123.09(15) . . ?
C42 C47 C46 119.43(15) . . ?
C42 C47 C48 118.13(15) . . ?
C46 C47 C48 122.43(15) . . ?
O2 C48 C39 122.19(15) . . ?
O2 C48 C47 118.67(15) . . ?
C39 C48 C47 119.14(15) . . ?
C50 C49 C46 121.98(17) . . ?
C50 C49 C54 118.75(17) . . ?
C54 C49 C46 119.19(16) . . ?
C49 C50 H50 119.8 . . ?
C49 C50 C51 120.3(2) . . ?
C51 C50 H50 119.8 . . ?
C50 C51 H51 119.7 . . ?
C52 C51 C50 120.6(2) . . ?
C52 C51 H51 119.7 . . ?
C51 C52 H52 120.3 . . ?
C53 C52 C51 119.49(18) . . ?
C53 C52 H52 120.3 . . ?
C52 C53 H53 119.9 . . ?
C52 C53 C54 120.20(19) . . ?
C54 C53 H53 119.9 . . ?
C49 C54 C53 120.67(18) . . ?
C49 C54 H54 119.7 . . ?
C53 C54 H54 119.7 . . ?
Cl2 C55 H55 108.8 . . ?
Cl3 C55 Cl2 110.71(11) . . ?
Cl3 C55 H55 108.8 . . ?
Cl4 C55 Cl2 109.25(11) . . ?
Cl4 C55 Cl3 110.40(11) . . ?
Cl4 C55 H55 108.8 . . ?
Cl5 C56 Cl6 110.45(11) . . ?
Cl5 C56 Cl7 111.45(11) . . ?
Cl5 C56 H56 108.3 . . ?
Cl6 C56 Cl7 110.07(12) . . ?
Cl6 C56 H56 108.3 . . ?
Cl7 C56 H56 108.3 . . ?
Cl8A C57A H57A 107.6 . . ?
Cl9A C57A Cl8A 110.2(2) . . ?
Cl9A C57A H57A 107.6 . . ?
Cl10 C57A Cl8A 114.6(3) . . ?
Cl10 C57A Cl9A 109.0(3) . . ?
Cl10 C57A H57A 107.6 . . ?
Cl8B C57B Cl9B 109.5(3) . . ?
Cl8B C57B Cl11 113.4(3) . . ?
Cl8B C57B H57B 108.1 . . ?
Cl9B C57B H57B 108.1 . . ?
Cl11 C57B Cl9B 109.6(3) . . ?
Cl11 C57B H57B 108.1 . . ?

loop_
_geom_bond_atom_site_label_1
_geom_bond_atom_site_label_2
_geom_bond_distance
_geom_bond_site_symmetry_2
_geom_bond_publ_flag
Cl1 Al 2.2385(6) . ?
Al O1 1.8225(12) . ?
Al O2 1.7569(12) . ?
Al N1 1.9503(15) . ?
Al N2 2.0329(14) . ?
O1 C15 1.303(2) . ?
O2 C48 1.317(2) . ?
N1 C17 1.312(2) . ?
N1 C18 1.444(2) . ?
N2 C37 1.436(2) . ?
N2 C38 1.298(2) . ?
C1 H1 0.9500 . ?
C1 C2 1.389(3) . ?
C1 C6 1.391(3) . ?
C2 H2 0.9500 . ?
C2 C3 1.388(3) . ?
C3 H3 0.9500 . ?
C3 C4 1.383(3) . ?
C4 H4 0.9500 . ?
C4 C5 1.395(3) . ?
C5 H5 0.9500 . ?
C5 C6 1.396(3) . ?
C6 C7 1.496(2) . ?
C7 C8 1.388(2) . ?
C7 C16 1.433(2) . ?
C8 H8 0.9500 . ?
C8 C9 1.399(3) . ?
C9 H9 0.9500 . ?
C9 C10 1.363(3) . ?
C10 H10 0.9500 . ?
C10 C11 1.411(2) . ?
C11 C12 1.427(3) . ?
C11 C16 1.433(2) . ?
C12 H12 0.9500 . ?
C12 C13 1.348(3) . ?
C13 H13 0.9500 . ?
C13 C14 1.427(2) . ?
C14 C15 1.415(2) . ?
C14 C17 1.418(2) . ?
C15 C16 1.457(2) . ?
C17 H17 0.9500 . ?
C18 C19 1.413(2) . ?
C18 C27 1.380(2) . ?
C19 H19 0.9500 . ?
C19 C20 1.370(3) . ?
C20 H20 0.9500 . ?
C20 C21 1.414(3) . ?
C21 C22 1.425(3) . ?
C21 C26 1.423(2) . ?
C22 H22 0.9500 . ?
C22 C23 1.360(3) . ?
C23 H23 0.9500 . ?
C23 C24 1.411(3) . ?
C24 H24 0.9500 . ?
C24 C25 1.374(3) . ?
C25 H25 0.9500 . ?
C25 C26 1.419(2) . ?
C26 C27 1.438(2) . ?
C27 C28 1.487(2) . ?
C28 C29 1.435(2) . ?
C28 C37 1.378(2) . ?
C29 C30 1.418(2) . ?
C29 C34 1.426(2) . ?
C30 H30 0.9500 . ?
C30 C31 1.377(3) . ?
C31 H31 0.9500 . ?
C31 C32 1.405(3) . ?
C32 H32 0.9500 . ?
C32 C33 1.364(3) . ?
C33 H33 0.9500 . ?
C33 C34 1.418(2) . ?
C34 C35 1.417(3) . ?
C35 H35 0.9500 . ?
C35 C36 1.367(3) . ?
C36 H36 0.9500 . ?
C36 C37 1.411(2) . ?
C38 H38 0.9500 . ?
C38 C39 1.431(2) . ?
C39 C40 1.429(2) . ?
C39 C48 1.403(2) . ?
C40 H40 0.9500 . ?
C40 C41 1.357(3) . ?
C41 H41 0.9500 . ?
C41 C42 1.424(3) . ?
C42 C43 1.416(2) . ?
C42 C47 1.424(2) . ?
C43 H43 0.9500 . ?
C43 C44 1.366(3) . ?
C44 H44 0.9500 . ?
C44 C45 1.406(3) . ?
C45 H45 0.9500 . ?
C45 C46 1.379(2) . ?
C46 C47 1.427(2) . ?
C46 C49 1.495(2) . ?
C47 C48 1.441(2) . ?
C49 C50 1.388(3) . ?
C49 C54 1.388(3) . ?
C50 H50 0.9500 . ?
C50 C51 1.391(3) . ?
C51 H51 0.9500 . ?
C51 C52 1.380(3) . ?
C52 H52 0.9500 . ?
C52 C53 1.378(3) . ?
C53 H53 0.9500 . ?
C53 C54 1.393(3) . ?
C54 H54 0.9500 . ?
Cl2 C55 1.768(2) . ?
Cl3 C55 1.759(2) . ?
Cl4 C55 1.750(2) . ?
C55 H55 1.0000 . ?
Cl5 C56 1.756(2) . ?
Cl6 C56 1.760(2) . ?
Cl7 C56 1.764(2) . ?
C56 H56 1.0000 . ?
Cl8A C57A 1.749(4) . ?
Cl9A C57A 1.749(4) . ?
Cl10 C57A 1.691(8) . ?
C57A H57A 1.0000 . ?
Cl8B C57B 1.623(6) . ?
Cl9B C57B 1.770(5) . ?
Cl11 C57B 1.736(6) . ?
C57B H57B 1.0000 . ?

loop_
_geom_torsion_atom_site_label_1
_geom_torsion_atom_site_label_2
_geom_torsion_atom_site_label_3
_geom_torsion_atom_site_label_4
_geom_torsion
_geom_torsion_site_symmetry_1
_geom_torsion_site_symmetry_2
_geom_torsion_site_symmetry_3
_geom_torsion_site_symmetry_4
_geom_torsion_publ_flag
Cl1 Al O1 C15 -89.25(14) . . . . ?
Cl1 Al O2 C48 67.68(16) . . . . ?
Al O1 C15 C14 -25.7(2) . . . . ?
Al O1 C15 C16 155.43(12) . . . . ?
Al O2 C48 C39 4.2(2) . . . . ?
Al O2 C48 C47 -175.79(12) . . . . ?
Al N1 C17 C14 5.4(2) . . . . ?
Al N1 C18 C19 -105.74(16) . . . . ?
Al N1 C18 C27 72.64(18) . . . . ?
Al N2 C37 C28 79.36(16) . . . . ?
Al N2 C37 C36 -96.85(15) . . . . ?
Al N2 C38 C39 -13.0(2) . . . . ?
O1 Al O2 C48 162.35(15) . . . . ?
O1 C15 C16 C7 1.5(3) . . . . ?
O1 C15 C16 C11 -177.73(14) . . . . ?
O2 Al O1 C15 149.87(14) . . . . ?
N1 Al O1 C15 35.25(14) . . . . ?
N1 Al O2 C48 -104.39(15) . . . . ?
N1 C18 C19 C20 176.89(16) . . . . ?
N1 C18 C27 C26 -174.67(14) . . . . ?
N1 C18 C27 C28 2.7(2) . . . . ?
N2 Al O2 C48 -16.48(16) . . . . ?
N2 C38 C39 C40 178.26(16) . . . . ?
N2 C38 C39 C48 -5.4(3) . . . . ?
C1 C2 C3 C4 0.6(3) . . . . ?
C1 C6 C7 C8 115.23(19) . . . . ?
C1 C6 C7 C16 -64.8(3) . . . . ?
C2 C1 C6 C5 -1.2(3) . . . . ?
C2 C1 C6 C7 -173.44(17) . . . . ?
C2 C3 C4 C5 -0.3(3) . . . . ?
C3 C4 C5 C6 -0.8(3) . . . . ?
C4 C5 C6 C1 1.5(3) . . . . ?
C4 C5 C6 C7 174.07(17) . . . . ?
C5 C6 C7 C8 -57.0(2) . . . . ?
C5 C6 C7 C16 122.98(19) . . . . ?
C6 C1 C2 C3 0.1(3) . . . . ?
C6 C7 C8 C9 179.18(17) . . . . ?
C6 C7 C16 C11 -178.11(16) . . . . ?
C6 C7 C16 C15 2.6(3) . . . . ?
C7 C8 C9 C10 -0.7(3) . . . . ?
C8 C7 C16 C11 1.9(2) . . . . ?
C8 C7 C16 C15 -177.35(16) . . . . ?
C8 C9 C10 C11 1.1(3) . . . . ?
C9 C10 C11 C12 179.89(17) . . . . ?
C9 C10 C11 C16 0.0(3) . . . . ?
C10 C11 C12 C13 179.25(17) . . . . ?
C10 C11 C16 C7 -1.5(2) . . . . ?
C10 C11 C16 C15 177.77(15) . . . . ?
C11 C12 C13 C14 2.5(3) . . . . ?
C12 C11 C16 C7 178.61(16) . . . . ?
C12 C11 C16 C15 -2.1(2) . . . . ?
C12 C13 C14 C15 -1.0(3) . . . . ?
C12 C13 C14 C17 -177.00(17) . . . . ?
C13 C14 C15 O1 179.14(15) . . . . ?
C13 C14 C15 C16 -2.0(2) . . . . ?
C13 C14 C17 N1 -169.93(16) . . . . ?
C14 C15 C16 C7 -177.32(16) . . . . ?
C14 C15 C16 C11 3.4(2) . . . . ?
C15 C14 C17 N1 14.1(3) . . . . ?
C16 C7 C8 C9 -0.8(3) . . . . ?
C16 C11 C12 C13 -0.9(3) . . . . ?
C17 N1 C18 C19 66.8(2) . . . . ?
C17 N1 C18 C27 -114.81(18) . . . . ?
C17 C14 C15 O1 -5.0(2) . . . . ?
C17 C14 C15 C16 173.82(15) . . . . ?
C18 N1 C17 C14 -167.21(16) . . . . ?
C18 C19 C20 C21 -1.4(3) . . . . ?
C18 C27 C28 C29 117.08(18) . . . . ?
C18 C27 C28 C37 -63.6(2) . . . . ?
C19 C18 C27 C26 3.6(2) . . . . ?
C19 C18 C27 C28 -179.01(15) . . . . ?
C19 C20 C21 C22 -176.08(18) . . . . ?
C19 C20 C21 C26 2.1(3) . . . . ?
C20 C21 C22 C23 177.33(18) . . . . ?
C20 C21 C26 C25 -177.55(16) . . . . ?
C20 C21 C26 C27 0.1(2) . . . . ?
C21 C22 C23 C24 -0.1(3) . . . . ?
C21 C26 C27 C18 -2.9(2) . . . . ?
C21 C26 C27 C28 179.72(15) . . . . ?
C22 C21 C26 C25 0.6(2) . . . . ?
C22 C21 C26 C27 178.32(15) . . . . ?
C22 C23 C24 C25 1.2(3) . . . . ?
C23 C24 C25 C26 -1.4(3) . . . . ?
C24 C25 C26 C21 0.4(2) . . . . ?
C24 C25 C26 C27 -177.16(16) . . . . ?
C25 C26 C27 C18 174.65(15) . . . . ?
C25 C26 C27 C28 -2.7(2) . . . . ?
C26 C21 C22 C23 -0.8(3) . . . . ?
C26 C27 C28 C29 -65.6(2) . . . . ?
C26 C27 C28 C37 113.70(17) . . . . ?
C27 C18 C19 C20 -1.5(3) . . . . ?
C27 C28 C29 C30 -5.1(2) . . . . ?
C27 C28 C29 C34 177.35(14) . . . . ?
C27 C28 C37 N2 7.5(2) . . . . ?
C27 C28 C37 C36 -176.38(15) . . . . ?
C28 C29 C30 C31 -176.34(16) . . . . ?
C28 C29 C34 C33 177.84(15) . . . . ?
C28 C29 C34 C35 -0.5(2) . . . . ?
C29 C28 C37 N2 -173.16(14) . . . . ?
C29 C28 C37 C36 3.0(2) . . . . ?
C29 C30 C31 C32 -1.6(3) . . . . ?
C29 C34 C35 C36 2.2(3) . . . . ?
C30 C29 C34 C33 0.2(2) . . . . ?
C30 C29 C34 C35 -178.21(15) . . . . ?
C30 C31 C32 C33 0.5(3) . . . . ?
C31 C32 C33 C34 1.0(3) . . . . ?
C32 C33 C34 C29 -1.3(3) . . . . ?
C32 C33 C34 C35 177.07(17) . . . . ?
C33 C34 C35 C36 -176.15(16) . . . . ?
C34 C29 C30 C31 1.2(2) . . . . ?
C34 C35 C36 C37 -1.3(3) . . . . ?
C35 C36 C37 N2 174.71(15) . . . . ?
C35 C36 C37 C28 -1.4(2) . . . . ?
C37 N2 C38 C39 177.46(15) . . . . ?
C37 C28 C29 C30 175.62(15) . . . . ?
C37 C28 C29 C34 -2.0(2) . . . . ?
C38 N2 C37 C28 -110.46(17) . . . . ?
C38 N2 C37 C36 73.3(2) . . . . ?
C38 C39 C40 C41 177.18(16) . . . . ?
C38 C39 C48 O2 11.6(2) . . . . ?
C38 C39 C48 C47 -168.45(15) . . . . ?
C39 C40 C41 C42 -5.3(3) . . . . ?
C40 C39 C48 O2 -172.15(15) . . . . ?
C40 C39 C48 C47 7.8(2) . . . . ?
C40 C41 C42 C43 -176.51(16) . . . . ?
C40 C41 C42 C47 1.1(3) . . . . ?
C41 C42 C43 C44 175.85(17) . . . . ?
C41 C42 C47 C46 -171.56(15) . . . . ?
C41 C42 C47 C48 7.4(2) . . . . ?
C42 C43 C44 C45 -2.2(3) . . . . ?
C42 C47 C48 O2 168.28(15) . . . . ?
C42 C47 C48 C39 -11.7(2) . . . . ?
C43 C42 C47 C46 6.1(2) . . . . ?
C43 C42 C47 C48 -174.97(15) . . . . ?
C43 C44 C45 C46 2.0(3) . . . . ?
C44 C45 C46 C47 2.4(3) . . . . ?
C44 C45 C46 C49 -170.01(17) . . . . ?
C45 C46 C47 C42 -6.3(2) . . . . ?
C45 C46 C47 C48 174.77(16) . . . . ?
C45 C46 C49 C50 -82.8(2) . . . . ?
C45 C46 C49 C54 94.0(2) . . . . ?
C46 C47 C48 O2 -12.8(2) . . . . ?
C46 C47 C48 C39 167.20(16) . . . . ?
C46 C49 C50 C51 177.0(2) . . . . ?
C46 C49 C54 C53 -177.14(17) . . . . ?
C47 C42 C43 C44 -1.8(3) . . . . ?
C47 C46 C49 C50 105.2(2) . . . . ?
C47 C46 C49 C54 -78.1(2) . . . . ?
C48 C39 C40 C41 0.8(3) . . . . ?
C49 C46 C47 C42 165.60(16) . . . . ?
C49 C46 C47 C48 -13.3(3) . . . . ?
C49 C50 C51 C52 0.0(4) . . . . ?
C50 C49 C54 C53 -0.3(3) . . . . ?
C50 C51 C52 C53 -0.2(3) . . . . ?
C51 C52 C53 C54 0.2(3) . . . . ?
C52 C53 C54 C49 0.1(3) . . . . ?
C54 C49 C50 C51 0.3(3) . . . . ?

loop_
_exptl_oxdiff_crystal_face_indexfrac_h
_exptl_oxdiff_crystal_face_indexfrac_k
_exptl_oxdiff_crystal_face_indexfrac_l
_exptl_oxdiff_crystal_face_x
_exptl_oxdiff_crystal_face_y
_exptl_oxdiff_crystal_face_z
3.7937 12.2170 -1.0713 0.0677 0.2832 -0.9567
-3.0195 -11.9290 -3.2199 -0.1364 -0.5698 0.8104
-5.1221 -10.2795 4.5225 -0.1534 0.0203 0.9880
-7.4851 2.9898 -0.3107 -0.9596 0.1261 0.2514
3.0007 1.0020 -13.0008 -0.1360 -0.8689 -0.4886
-3.0007 -11.9991 -0.0036 -0.0195 -0.3547 0.8769
-1.0003 -9.9981 -8.0036 -0.1232 -0.8471 0.4861
6.0000 -8.9968 -1.0043 0.9058 -0.3926 0.1607
8.0004 -3.9967 -4.0031 0.8955 -0.4530 -0.3072
7.0001 -5.9972 1.9967 1.0449 -0.1029 -0.0138
8.0005 0.0025 -1.0016 0.8915 -0.1248 -0.4825
7.0005 4.0011 4.0002 0.8417 0.3457 -0.5604
1.9994 -7.9991 8.9973 0.7661 0.3433 0.5308
4.0006 9.9992 5.0029 0.3654 0.6228 -0.7188
-0.9997 11.9973 7.0047 -0.1982 0.8564 -0.5074
-5.0005 2.9970 11.0025 -0.2751 0.8733 0.3304
